data_7700871
loop_
_publ_author_name
'Liu, Liu Leo'
'Zhou, Jiliang'
'Kim, Youngsuk'
'Cao, Levy L.'
'Stephan, Douglas W.'

_publ_section_title
;
 Oligomerization of phosphaalkynes mediated by bulky N-heterocyclic
 carbenes: avenues to novel phosphorus frameworks.
;
_journal_issue 38
_journal_name_full 'Dalton transactions (Cambridge, England : 2003)'
_journal_page_first 14242
_journal_page_last 14245
_journal_paper_doi 10.1039/c9dt03185e
_journal_volume 48
_journal_year 2019
_chemical_formula_sum 'C38 H49 Cl1.5 N2 P1.5'
_chemical_formula_weight 633.42
_space_group_crystal_system triclinic
_space_group_IT_number 2
_space_group_name_Hall '-P 1'
_space_group_name_H-M_alt 'P -1'
_symmetry_space_group_name_Hall '-P 1'
_symmetry_space_group_name_H-M 'P -1'
_atom_sites_solution_hydrogens geom
_audit_creation_method SHELXL-2014/7
_audit_update_record
;
2019-05-30 deposited with the CCDC.    2019-08-21 downloaded from the CCDC.
;
_cell_angle_alpha 91.588(2)
_cell_angle_beta 97.707(2)
_cell_angle_gamma 116.651(2)
_cell_formula_units_Z 4
_cell_length_a 12.6101(10)
_cell_length_b 13.7075(11)
_cell_length_c 22.0421(17)
_cell_measurement_reflns_used 9931
_cell_measurement_temperature 150(2)
_cell_measurement_theta_max 25.66
_cell_measurement_theta_min 2.19
_cell_volume 3357.8(5)
_computing_cell_refinement 'Bruker SAINT'
_computing_data_collection 'Bruker APEX2'
_computing_data_reduction 'Bruker SAINT'
_computing_molecular_graphics 'Ortep 3'
_computing_structure_refinement 'SHELXL-2014/7 (Sheldrick, 2014)'
_computing_structure_solution 'SHELXT-2014/4 (Sheldrick, 2015)'
_diffrn_ambient_temperature 150(2)
_diffrn_measured_fraction_theta_full 0.997
_diffrn_measured_fraction_theta_max 0.992
_diffrn_measurement_device_type 'Bruker APEX-II CCD'
_diffrn_measurement_method '\f and \w scans'
_diffrn_radiation_type MoK\a
_diffrn_radiation_wavelength 0.71073
_diffrn_reflns_av_R_equivalents 0.0476
_diffrn_reflns_av_unetI/netI 0.0515
_diffrn_reflns_Laue_measured_fraction_full 0.997
_diffrn_reflns_Laue_measured_fraction_max 0.992
_diffrn_reflns_limit_h_max 15
_diffrn_reflns_limit_h_min -15
_diffrn_reflns_limit_k_max 16
_diffrn_reflns_limit_k_min -16
_diffrn_reflns_limit_l_max 24
_diffrn_reflns_limit_l_min -26
_diffrn_reflns_number 52209
_diffrn_reflns_point_group_measured_fraction_full 0.997
_diffrn_reflns_point_group_measured_fraction_max 0.992
_diffrn_reflns_theta_full 25.242
_diffrn_reflns_theta_max 25.766
_diffrn_reflns_theta_min 2.632
_exptl_absorpt_coefficient_mu 0.255
_exptl_absorpt_correction_T_max 0.7453
_exptl_absorpt_correction_T_min 0.7054
_exptl_absorpt_correction_type multi-scan
_exptl_absorpt_process_details
;
multi-scan from symmetry-related measurements
Sortav (Blessing 1995)
;
_exptl_crystal_colour yellow
_exptl_crystal_density_diffrn 1.253
_exptl_crystal_description block
_exptl_crystal_F_000 1356
_exptl_crystal_size_max 0.14
_exptl_crystal_size_mid 0.10
_exptl_crystal_size_min 0.08
_refine_diff_density_max 0.774
_refine_diff_density_min -0.702
_refine_diff_density_rms 0.062
_refine_ls_extinction_method none
_refine_ls_goodness_of_fit_ref 1.022
_refine_ls_hydrogen_treatment constr
_refine_ls_matrix_type full
_refine_ls_number_parameters 787
_refine_ls_number_reflns 12770
_refine_ls_number_restraints 0
_refine_ls_restrained_S_all 1.022
_refine_ls_R_factor_all 0.0814
_refine_ls_R_factor_gt 0.0500
_refine_ls_shift/su_max 0.000
_refine_ls_shift/su_mean 0.000
_refine_ls_structure_factor_coef Fsqd
_refine_ls_weighting_details 'w=1/[\s^2^(Fo^2^)+(0.0697P)^2^+2.4144P] where P=(Fo^2^+2Fc^2^)/3'
_refine_ls_weighting_scheme calc
_refine_ls_wR_factor_gt 0.1253
_refine_ls_wR_factor_ref 0.1418
_reflns_Friedel_coverage 0.000
_reflns_number_gt 9092
_reflns_number_total 12770
_reflns_threshold_expression 'I > 2\s(I)'
_cod_data_source_file c9dt03185e2.cif
_cod_data_source_block 3
_cod_depositor_comments 'Adding full bibliography for 7700871--7700873.cif.'
_cod_original_formula_sum 'C38 H49 Cl1.50 N2 P1.50'
_cod_database_code 7700871
_shelx_shelxl_version_number 2014/7
_shelx_space_group_comment
;
The symmetry employed for this shelxl refinement is uniquely defined
by the following loop, which should always be used as a source of
symmetry information in preference to the above space-group names.
They are only intended as comments.
;

loop_
_space_group_symop_operation_xyz
'x, y, z'
'-x, -y, -z'

loop_
_atom_site_label
_atom_site_type_symbol
_atom_site_fract_x
_atom_site_fract_y
_atom_site_fract_z
_atom_site_U_iso_or_equiv
_atom_site_adp_type
_atom_site_occupancy
_atom_site_site_symmetry_order
_atom_site_calc_flag
_atom_site_refinement_flags_posn
_atom_site_refinement_flags_adp
P2 P 0.67911(5) 0.30419(5) 0.32431(3) 0.01488(14) Uani 1 1 d . .
P1 P 0.66359(6) 0.43812(5) 0.26868(3) 0.01679(15) Uani 1 1 d . .
P3 P 0.77474(6) 0.53196(5) 0.35321(3) 0.02061(16) Uani 1 1 d . .
Cl3 Cl 0.83701(10) -0.08985(9) 0.03842(5) 0.0708(3) Uani 1 1 d . .
Cl1 Cl 1.02935(11) 0.11257(10) 0.09732(5) 0.0830(4) Uani 1 1 d . .
Cl2 Cl 0.83729(12) -0.01428(13) 0.16207(5) 0.0891(4) Uani 1 1 d . .
N4 N 0.67153(18) 0.08844(16) 0.32059(9) 0.0174(4) Uani 1 1 d . .
N3 N 0.48634(18) -0.01592(16) 0.26722(9) 0.0194(5) Uani 1 1 d . .
N1 N 0.67092(19) 0.53611(17) 0.09967(9) 0.0234(5) Uani 1 1 d . .
N2 N 0.63258(19) 0.59240(17) 0.18731(10) 0.0223(5) Uani 1 1 d . .
C50 C 0.9180(2) 0.1887(2) 0.45405(11) 0.0213(6) Uani 1 1 d . .
H50 H 1.0027 0.2333 0.4616 0.026 Uiso 1 1 calc R U
C51 C 0.8556(2) 0.17262(19) 0.39469(11) 0.0187(5) Uani 1 1 d . .
C46 C 0.7307(2) 0.10784(19) 0.38336(11) 0.0165(5) Uani 1 1 d . .
C42 C 0.4016(2) 0.0057(2) 0.16414(11) 0.0198(5) Uani 1 1 d . .
C37 C 0.3875(2) -0.04816(19) 0.21770(11) 0.0183(5) Uani 1 1 d . .
C49 C 0.8597(2) 0.1410(2) 0.50280(12) 0.0223(6) Uani 1 1 d . .
C34 C 0.5596(2) 0.08661(19) 0.30130(11) 0.0168(5) Uani 1 1 d . .
C48 C 0.7368(2) 0.0741(2) 0.48974(11) 0.0207(5) Uani 1 1 d . .
H48 H 0.6961 0.0394 0.5223 0.025 Uiso 1 1 calc R U
C9 C 0.8286(2) 0.8056(2) 0.31628(12) 0.0247(6) Uani 1 1 d . .
H9 H 0.9097 0.8602 0.3274 0.030 Uiso 1 1 calc R U
C66 C 0.7223(2) 0.40934(19) 0.45581(11) 0.0171(5) Uani 1 1 d . .
C67 C 0.6973(2) 0.29696(19) 0.47737(11) 0.0182(5) Uani 1 1 d . .
H67A H 0.7547 0.2737 0.4636 0.022 Uiso 1 1 calc R U
H67B H 0.6150 0.2422 0.4586 0.022 Uiso 1 1 calc R U
C72 C 0.6479(2) 0.4510(2) 0.54987(12) 0.0235(6) Uani 1 1 d . .
H72 H 0.5901 0.4744 0.5642 0.028 Uiso 1 1 calc R U
C2 C 0.6842(2) 0.5309(2) 0.16382(11) 0.0195(5) Uani 1 1 d . .
C10 C 0.7954(2) 0.7400(2) 0.26093(12) 0.0220(6) Uani 1 1 d . .
C70 C 0.8646(2) 0.4961(2) 0.55715(11) 0.0219(6) Uani 1 1 d . .
H70 H 0.9488 0.5497 0.5756 0.026 Uiso 1 1 calc R U
C47 C 0.6702(2) 0.05539(19) 0.43123(11) 0.0184(5) Uani 1 1 d . .
C55 C 0.4122(2) 0.17087(19) 0.31302(11) 0.0168(5) Uani 1 1 d . .
C38 C 0.2812(2) -0.1426(2) 0.22136(12) 0.0233(6) Uani 1 1 d . .
C73 C 0.6207(2) 0.3367(2) 0.56920(12) 0.0253(6) Uani 1 1 d . .
H73A H 0.6274 0.3383 0.6145 0.030 Uiso 1 1 calc R U
H73B H 0.5375 0.2836 0.5508 0.030 Uiso 1 1 calc R U
C33 C 0.5376(2) 0.17486(19) 0.31508(10) 0.0155(5) Uani 1 1 d . .
C75 C 0.8377(2) 0.3826(2) 0.57700(12) 0.0242(6) Uani 1 1 d . .
H75A H 0.8460 0.3849 0.6224 0.029 Uiso 1 1 calc R U
H75B H 0.8955 0.3594 0.5636 0.029 Uiso 1 1 calc R U
C71 C 0.7771(2) 0.5324(2) 0.57915(12) 0.0245(6) Uani 1 1 d . .
H71A H 0.7956 0.6068 0.5673 0.029 Uiso 1 1 calc R U
H71B H 0.7852 0.5349 0.6245 0.029 Uiso 1 1 calc R U
C23 C 0.8326(2) 0.4473(2) 0.18235(11) 0.0187(5) Uani 1 1 d . .
C27 C 1.0234(2) 0.4335(2) 0.22331(12) 0.0269(6) Uani 1 1 d . .
H27 H 1.0820 0.4442 0.2614 0.032 Uiso 1 1 calc R U
C5 C 0.6755(2) 0.6608(2) 0.24454(12) 0.0205(5) Uani 1 1 d . .
C68 C 0.6360(2) 0.4482(2) 0.47957(12) 0.0206(5) Uani 1 1 d . .
H68A H 0.6550 0.5224 0.4672 0.025 Uiso 1 1 calc R U
H68B H 0.5521 0.3979 0.4607 0.025 Uiso 1 1 calc R U
C26 C 0.9275(2) 0.4650(2) 0.23972(12) 0.0229(6) Uani 1 1 d . .
H26A H 0.9666 0.5430 0.2567 0.027 Uiso 1 1 calc R U
H26B H 0.8870 0.4199 0.2718 0.027 Uiso 1 1 calc R U
C61 C 0.1951(2) 0.0583(2) 0.32835(13) 0.0263(6) Uani 1 1 d . .
H61 H 0.1356 -0.0159 0.3372 0.032 Uiso 1 1 calc R U
C32 C 1.0909(2) 0.5050(2) 0.17578(13) 0.0292(6) Uani 1 1 d . .
H32A H 1.1520 0.4837 0.1652 0.035 Uiso 1 1 calc R U
H32B H 1.1325 0.5831 0.1927 0.035 Uiso 1 1 calc R U
C69 C 0.8514(2) 0.4914(2) 0.48694(11) 0.0194(5) Uani 1 1 d . .
H69A H 0.9095 0.4692 0.4731 0.023 Uiso 1 1 calc R U
H69B H 0.8706 0.5654 0.4741 0.023 Uiso 1 1 calc R U
C57 C 0.3638(2) 0.1963(2) 0.25086(11) 0.0208(5) Uani 1 1 d . .
H57A H 0.4225 0.2691 0.2412 0.025 Uiso 1 1 calc R U
H57B H 0.3545 0.1409 0.2181 0.025 Uiso 1 1 calc R U
C41 C 0.3043(2) -0.0332(2) 0.11604(12) 0.0252(6) Uani 1 1 d . .
H41 H 0.3118 0.0047 0.0801 0.030 Uiso 1 1 calc R U
C1 C 0.7356(2) 0.47719(19) 0.19977(11) 0.0178(5) Uani 1 1 d . .
C74 C 0.7092(2) 0.3008(2) 0.54781(11) 0.0229(6) Uani 1 1 d . .
H74 H 0.6910 0.2262 0.5607 0.027 Uiso 1 1 calc R U
C24 C 0.9023(2) 0.5188(2) 0.13477(12) 0.0230(6) Uani 1 1 d . .
H24A H 0.8451 0.5098 0.0970 0.028 Uiso 1 1 calc R U
H24B H 0.9409 0.5968 0.1515 0.028 Uiso 1 1 calc R U
C14 C 0.6295(2) 0.4417(2) 0.05572(11) 0.0244(6) Uani 1 1 d . .
C29 C 0.8748(2) 0.2965(2) 0.13897(12) 0.0271(6) Uani 1 1 d . .
H29 H 0.8361 0.2180 0.1216 0.032 Uiso 1 1 calc R U
C15 C 0.5312(2) 0.3423(2) 0.06175(12) 0.0253(6) Uani 1 1 d . .
C40 C 0.1969(2) -0.1254(2) 0.11895(13) 0.0281(6) Uani 1 1 d . .
C6 C 0.5906(2) 0.6518(2) 0.28201(13) 0.0248(6) Uani 1 1 d . .
C58 C 0.4214(2) 0.2573(2) 0.36232(12) 0.0229(6) Uani 1 1 d . .
H58A H 0.4515 0.2428 0.4032 0.027 Uiso 1 1 calc R U
H58B H 0.4802 0.3309 0.3538 0.027 Uiso 1 1 calc R U
C63 C 0.2420(2) 0.1960(2) 0.25194(13) 0.0259(6) Uani 1 1 d . .
H63 H 0.2131 0.2127 0.2110 0.031 Uiso 1 1 calc R U
C8 C 0.7479(3) 0.7942(2) 0.35575(13) 0.0288(6) Uani 1 1 d . .
C65 C 0.7158(2) 0.41028(19) 0.38620(11) 0.0166(5) Uani 1 1 d . .
C60 C 0.2074(2) 0.1443(2) 0.37826(13) 0.0291(6) Uani 1 1 d . .
H60A H 0.2344 0.1277 0.4192 0.035 Uiso 1 1 calc R U
H60B H 0.1289 0.1441 0.3786 0.035 Uiso 1 1 calc R U
C59 C 0.2999(2) 0.2566(2) 0.36390(13) 0.0277(6) Uani 1 1 d . .
H59 H 0.3103 0.3139 0.3964 0.033 Uiso 1 1 calc R U
C52 C 0.9223(2) 0.2235(2) 0.34317(12) 0.0239(6) Uani 1 1 d . .
H52A H 1.0059 0.2749 0.3601 0.036 Uiso 1 1 calc R U
H52B H 0.8838 0.2628 0.3205 0.036 Uiso 1 1 calc R U
H52C H 0.9208 0.1658 0.3152 0.036 Uiso 1 1 calc R U
C39 C 0.1881(2) -0.1783(2) 0.17157(13) 0.0274(6) Uani 1 1 d . .
H39 H 0.1153 -0.2419 0.1740 0.033 Uiso 1 1 calc R U
C7 C 0.6291(3) 0.7177(2) 0.33724(13) 0.0290(6) Uani 1 1 d . .
H7 H 0.5721 0.7101 0.3632 0.035 Uiso 1 1 calc R U
C56 C 0.3175(2) 0.0597(2) 0.32903(12) 0.0217(6) Uani 1 1 d . .
H56A H 0.3086 0.0005 0.2989 0.026 Uiso 1 1 calc R U
H56B H 0.3456 0.0453 0.3703 0.026 Uiso 1 1 calc R U
C35 C 0.6808(2) 0.0042(2) 0.28220(12) 0.0244(6) Uani 1 1 d . .
H35A H 0.7317 -0.0248 0.3052 0.029 Uiso 1 1 calc R U
H35B H 0.7140 0.0332 0.2446 0.029 Uiso 1 1 calc R U
C44 C 0.2672(3) -0.2065(2) 0.27724(13) 0.0328(7) Uani 1 1 d . .
H44A H 0.3004 -0.2583 0.2731 0.049 Uiso 1 1 calc R U
H44B H 0.1818 -0.2469 0.2804 0.049 Uiso 1 1 calc R U
H44C H 0.3105 -0.1556 0.3143 0.049 Uiso 1 1 calc R U
C30 C 0.9391(2) 0.3693(2) 0.09102(12) 0.0284(6) Uani 1 1 d . .
H30A H 1.0005 0.3493 0.0794 0.034 Uiso 1 1 calc R U
H30B H 0.8805 0.3587 0.0536 0.034 Uiso 1 1 calc R U
C43 C 0.5195(2) 0.0993(2) 0.15699(12) 0.0247(6) Uani 1 1 d . .
H43A H 0.5371 0.1621 0.1861 0.037 Uiso 1 1 calc R U
H43B H 0.5151 0.1201 0.1149 0.037 Uiso 1 1 calc R U
H43C H 0.5833 0.0770 0.1653 0.037 Uiso 1 1 calc R U
C28 C 0.9662(3) 0.3133(2) 0.19633(13) 0.0293(6) Uani 1 1 d . .
H28A H 1.0291 0.2948 0.1854 0.035 Uiso 1 1 calc R U
H28B H 0.9257 0.2646 0.2271 0.035 Uiso 1 1 calc R U
C53 C 0.5382(2) -0.0219(2) 0.42165(13) 0.0281(6) Uani 1 1 d . .
H53A H 0.4924 0.0196 0.4138 0.042 Uiso 1 1 calc R U
H53B H 0.5181 -0.0601 0.4586 0.042 Uiso 1 1 calc R U
H53C H 0.5180 -0.0756 0.3863 0.042 Uiso 1 1 calc R U
C25 C 0.7779(2) 0.3257(2) 0.15659(12) 0.0224(6) Uani 1 1 d . .
H25A H 0.7377 0.2783 0.1879 0.027 Uiso 1 1 calc R U
H25B H 0.7165 0.3113 0.1199 0.027 Uiso 1 1 calc R U
C36 C 0.5517(2) -0.0821(2) 0.26680(13) 0.0265(6) Uani 1 1 d . .
H36A H 0.5352 -0.1222 0.2259 0.032 Uiso 1 1 calc R U
H36B H 0.5305 -0.1351 0.2982 0.032 Uiso 1 1 calc R U
C54 C 0.9280(3) 0.1595(2) 0.56682(12) 0.0318(7) Uani 1 1 d . .
H54A H 0.9474 0.0987 0.5742 0.048 Uiso 1 1 calc R U
H54B H 0.8786 0.1633 0.5966 0.048 Uiso 1 1 calc R U
H54C H 1.0025 0.2285 0.5713 0.048 Uiso 1 1 calc R U
C31 C 0.9991(2) 0.4889(2) 0.11804(12) 0.0267(6) Uani 1 1 d . .
H31 H 1.0413 0.5370 0.0868 0.032 Uiso 1 1 calc R U
C16 C 0.4995(3) 0.2539(3) 0.01850(13) 0.0375(7) Uani 1 1 d . .
H16 H 0.4343 0.1853 0.0230 0.045 Uiso 1 1 calc R U
C62 C 0.1513(2) 0.0827(2) 0.26530(13) 0.0288(6) Uani 1 1 d . .
H62A H 0.1427 0.0265 0.2332 0.035 Uiso 1 1 calc R U
H62B H 0.0718 0.0807 0.2649 0.035 Uiso 1 1 calc R U
C64 C 0.2551(2) 0.2821(2) 0.30161(14) 0.0313(7) Uani 1 1 d . .
H64A H 0.3129 0.3559 0.2927 0.038 Uiso 1 1 calc R U
H64B H 0.1765 0.2816 0.3022 0.038 Uiso 1 1 calc R U
C21 C 0.4564(3) 0.3275(2) 0.11128(13) 0.0322(7) Uani 1 1 d . .
H21A H 0.5042 0.3325 0.1512 0.048 Uiso 1 1 calc R U
H21B H 0.3857 0.2554 0.1034 0.048 Uiso 1 1 calc R U
H21C H 0.4304 0.3850 0.1117 0.048 Uiso 1 1 calc R U
C4 C 0.5665(3) 0.6219(2) 0.13765(13) 0.0322(7) Uani 1 1 d . .
H4A H 0.5747 0.6963 0.1470 0.039 Uiso 1 1 calc R U
H4B H 0.4801 0.5684 0.1296 0.039 Uiso 1 1 calc R U
C12 C 0.4599(3) 0.5707(2) 0.26319(16) 0.0399(8) Uani 1 1 d . .
H12A H 0.4214 0.6005 0.2327 0.060 Uiso 1 1 calc R U
H12B H 0.4196 0.5571 0.2994 0.060 Uiso 1 1 calc R U
H12C H 0.4536 0.5017 0.2453 0.060 Uiso 1 1 calc R U
C11 C 0.8897(2) 0.7564(2) 0.22153(13) 0.0312(7) Uani 1 1 d . .
H11A H 0.9558 0.8309 0.2313 0.047 Uiso 1 1 calc R U
H11B H 0.8541 0.7458 0.1780 0.047 Uiso 1 1 calc R U
H11C H 0.9206 0.7031 0.2296 0.047 Uiso 1 1 calc R U
C19 C 0.6864(3) 0.4553(3) 0.00397(13) 0.0364(7) Uani 1 1 d . .
C3 C 0.6283(3) 0.6177(2) 0.08394(13) 0.0335(7) Uani 1 1 d . .
H3A H 0.5713 0.5937 0.0447 0.040 Uiso 1 1 calc R U
H3B H 0.6963 0.6901 0.0808 0.040 Uiso 1 1 calc R U
C13 C 0.7874(3) 0.8616(3) 0.41738(14) 0.0439(8) Uani 1 1 d . .
H13A H 0.8190 0.8265 0.4479 0.066 Uiso 1 1 calc R U
H13B H 0.7185 0.8666 0.4304 0.066 Uiso 1 1 calc R U
H13C H 0.8503 0.9354 0.4138 0.066 Uiso 1 1 calc R U
C17 C 0.5597(3) 0.2620(3) -0.03095(14) 0.0468(9) Uani 1 1 d . .
C45 C 0.0950(3) -0.1700(3) 0.06473(15) 0.0450(8) Uani 1 1 d . .
H45A H 0.0883 -0.1088 0.0456 0.067 Uiso 1 1 calc R U
H45B H 0.0195 -0.2168 0.0790 0.067 Uiso 1 1 calc R U
H45C H 0.1115 -0.2130 0.0345 0.067 Uiso 1 1 calc R U
C18 C 0.6508(3) 0.3625(3) -0.03793(14) 0.0468(9) Uani 1 1 d . .
H18 H 0.6911 0.3699 -0.0722 0.056 Uiso 1 1 calc R U
C20 C 0.7807(3) 0.5648(3) -0.00820(15) 0.0575(11) Uani 1 1 d . .
H20A H 0.7436 0.5988 -0.0365 0.086 Uiso 1 1 calc R U
H20B H 0.8423 0.5551 -0.0266 0.086 Uiso 1 1 calc R U
H20C H 0.8179 0.6121 0.0306 0.086 Uiso 1 1 calc R U
C22 C 0.5210(5) 0.1616(4) -0.07555(18) 0.0785(15) Uani 1 1 d . .
H22A H 0.5242 0.1022 -0.0530 0.118 Uiso 1 1 calc R U
H22B H 0.5752 0.1794 -0.1060 0.118 Uiso 1 1 calc R U
H22C H 0.4386 0.1384 -0.0965 0.118 Uiso 1 1 calc R U
C02E C 0.9272(4) -0.0139(4) 0.10912(19) 0.0755(13) Uani 1 1 d . .
H02E H 0.9731 -0.0533 0.1261 0.091 Uiso 1 1 calc R U

loop_
_atom_site_aniso_label
_atom_site_aniso_U_11
_atom_site_aniso_U_22
_atom_site_aniso_U_33
_atom_site_aniso_U_23
_atom_site_aniso_U_13
_atom_site_aniso_U_12
P2 0.0146(3) 0.0152(3) 0.0155(3) 0.0005(2) 0.0020(2) 0.0076(3)
P1 0.0177(3) 0.0169(3) 0.0168(3) 0.0022(2) 0.0031(3) 0.0087(3)
P3 0.0257(4) 0.0153(3) 0.0182(3) 0.0004(3) 0.0019(3) 0.0076(3)
Cl3 0.0710(7) 0.0567(6) 0.0693(7) -0.0047(5) 0.0072(5) 0.0173(5)
Cl1 0.0765(8) 0.0866(8) 0.0584(7) -0.0168(6) 0.0003(6) 0.0175(6)
Cl2 0.0966(9) 0.1475(12) 0.0626(7) 0.0229(7) 0.0351(6) 0.0835(9)
N4 0.0195(11) 0.0206(11) 0.0161(11) -0.0019(8) 0.0007(8) 0.0133(9)
N3 0.0223(11) 0.0157(10) 0.0201(11) -0.0019(8) -0.0022(9) 0.0103(9)
N1 0.0267(12) 0.0242(12) 0.0171(11) 0.0032(9) 0.0001(9) 0.0104(10)
N2 0.0236(11) 0.0203(11) 0.0241(12) 0.0010(9) -0.0002(9) 0.0123(10)
C50 0.0175(13) 0.0215(13) 0.0241(14) 0.0001(11) -0.0007(10) 0.0093(11)
C51 0.0197(13) 0.0175(12) 0.0228(13) 0.0021(10) 0.0049(10) 0.0117(11)
C46 0.0207(12) 0.0163(12) 0.0165(12) 0.0000(10) 0.0014(10) 0.0125(10)
C42 0.0225(13) 0.0166(12) 0.0201(13) -0.0023(10) 0.0019(10) 0.0095(11)
C37 0.0205(13) 0.0168(12) 0.0167(13) -0.0041(10) -0.0016(10) 0.0094(11)
C49 0.0250(14) 0.0221(13) 0.0225(14) 0.0001(11) -0.0012(11) 0.0146(12)
C34 0.0165(12) 0.0161(12) 0.0154(12) 0.0016(10) 0.0019(10) 0.0054(10)
C48 0.0266(14) 0.0206(13) 0.0194(13) 0.0044(10) 0.0066(11) 0.0137(11)
C9 0.0262(14) 0.0216(14) 0.0267(15) -0.0003(11) -0.0027(11) 0.0133(12)
C66 0.0176(12) 0.0171(12) 0.0174(13) -0.0003(10) 0.0025(10) 0.0088(10)
C67 0.0199(12) 0.0179(12) 0.0172(13) 0.0005(10) 0.0038(10) 0.0088(10)
C72 0.0232(14) 0.0270(14) 0.0216(14) -0.0042(11) 0.0054(11) 0.0125(12)
C2 0.0160(12) 0.0190(13) 0.0181(13) 0.0018(10) 0.0020(10) 0.0034(10)
C10 0.0256(14) 0.0184(13) 0.0252(14) 0.0053(11) 0.0037(11) 0.0129(11)
C70 0.0187(13) 0.0238(14) 0.0193(13) -0.0057(11) -0.0006(10) 0.0079(11)
C47 0.0207(13) 0.0169(12) 0.0204(13) 0.0002(10) 0.0030(10) 0.0112(11)
C55 0.0142(12) 0.0160(12) 0.0201(13) 0.0003(10) 0.0015(10) 0.0073(10)
C38 0.0257(14) 0.0169(13) 0.0234(14) -0.0018(10) 0.0034(11) 0.0067(11)
C73 0.0236(14) 0.0305(15) 0.0203(14) 0.0004(11) 0.0088(11) 0.0098(12)
C33 0.0171(12) 0.0155(12) 0.0143(12) 0.0004(9) 0.0023(9) 0.0079(10)
C75 0.0266(14) 0.0325(15) 0.0167(13) 0.0010(11) 0.0032(11) 0.0162(12)
C71 0.0268(14) 0.0262(14) 0.0189(13) -0.0066(11) 0.0016(11) 0.0118(12)
C23 0.0157(12) 0.0202(13) 0.0189(13) 0.0014(10) 0.0035(10) 0.0070(10)
C27 0.0223(14) 0.0400(16) 0.0209(14) 0.0023(12) 0.0010(11) 0.0171(13)
C5 0.0259(14) 0.0165(12) 0.0222(13) 0.0047(10) 0.0018(11) 0.0128(11)
C68 0.0179(13) 0.0202(13) 0.0255(14) -0.0013(11) 0.0025(10) 0.0107(11)
C26 0.0207(13) 0.0278(14) 0.0197(13) -0.0012(11) 0.0012(11) 0.0115(12)
C61 0.0168(13) 0.0227(14) 0.0382(16) 0.0062(12) 0.0097(12) 0.0063(11)
C32 0.0196(14) 0.0323(16) 0.0345(16) 0.0005(13) 0.0063(12) 0.0104(12)
C69 0.0179(12) 0.0200(13) 0.0184(13) -0.0016(10) 0.0018(10) 0.0076(11)
C57 0.0181(13) 0.0211(13) 0.0225(14) 0.0033(11) 0.0027(10) 0.0084(11)
C41 0.0285(14) 0.0257(14) 0.0192(14) -0.0006(11) -0.0003(11) 0.0118(12)
C1 0.0156(12) 0.0176(12) 0.0156(12) -0.0007(10) 0.0007(10) 0.0042(10)
C74 0.0277(14) 0.0222(13) 0.0194(13) 0.0046(11) 0.0058(11) 0.0113(12)
C24 0.0212(13) 0.0224(13) 0.0234(14) 0.0045(11) 0.0046(11) 0.0079(11)
C14 0.0246(14) 0.0338(15) 0.0159(13) 0.0006(11) -0.0034(11) 0.0162(12)
C29 0.0302(15) 0.0236(14) 0.0294(15) -0.0009(11) 0.0094(12) 0.0130(12)
C15 0.0290(15) 0.0282(15) 0.0185(13) 0.0002(11) -0.0062(11) 0.0156(12)
C40 0.0247(14) 0.0265(15) 0.0288(15) -0.0077(12) -0.0063(12) 0.0113(12)
C6 0.0260(14) 0.0195(13) 0.0340(16) 0.0070(11) 0.0084(12) 0.0136(12)
C58 0.0173(13) 0.0232(14) 0.0266(14) -0.0048(11) 0.0008(11) 0.0091(11)
C63 0.0190(13) 0.0292(15) 0.0296(15) 0.0070(12) -0.0006(11) 0.0120(12)
C8 0.0416(17) 0.0289(15) 0.0267(15) 0.0008(12) 0.0016(13) 0.0266(14)
C65 0.0153(12) 0.0182(12) 0.0173(13) -0.0014(10) 0.0015(10) 0.0091(10)
C60 0.0236(14) 0.0357(16) 0.0334(16) 0.0054(13) 0.0102(12) 0.0166(13)
C59 0.0218(14) 0.0297(15) 0.0346(16) -0.0052(12) 0.0046(12) 0.0149(12)
C52 0.0211(13) 0.0282(14) 0.0271(15) 0.0076(11) 0.0067(11) 0.0142(12)
C39 0.0204(14) 0.0188(13) 0.0355(16) -0.0029(12) 0.0015(12) 0.0035(11)
C7 0.0390(17) 0.0318(15) 0.0318(16) 0.0076(12) 0.0143(13) 0.0274(14)
C56 0.0192(13) 0.0214(13) 0.0268(14) 0.0060(11) 0.0070(11) 0.0100(11)
C35 0.0328(15) 0.0296(15) 0.0202(14) -0.0036(11) -0.0005(11) 0.0241(13)
C44 0.0351(16) 0.0217(14) 0.0316(16) 0.0043(12) 0.0036(13) 0.0048(13)
C30 0.0289(15) 0.0378(16) 0.0221(14) 0.0005(12) 0.0081(12) 0.0176(13)
C43 0.0224(14) 0.0252(14) 0.0226(14) 0.0029(11) 0.0019(11) 0.0080(12)
C28 0.0348(16) 0.0334(16) 0.0309(16) 0.0094(12) 0.0138(13) 0.0227(14)
C53 0.0223(14) 0.0297(15) 0.0263(15) 0.0072(12) 0.0042(11) 0.0062(12)
C25 0.0216(13) 0.0209(13) 0.0238(14) 0.0023(11) 0.0063(11) 0.0082(11)
C36 0.0346(15) 0.0242(14) 0.0251(14) -0.0063(11) -0.0046(12) 0.0202(13)
C54 0.0343(16) 0.0371(17) 0.0220(15) 0.0040(12) -0.0025(12) 0.0164(14)
C31 0.0234(14) 0.0317(15) 0.0261(15) 0.0084(12) 0.0121(11) 0.0111(12)
C16 0.0465(19) 0.0351(17) 0.0314(17) -0.0047(13) -0.0158(14) 0.0253(15)
C62 0.0160(13) 0.0307(15) 0.0353(16) 0.0002(12) 0.0009(12) 0.0078(12)
C64 0.0201(14) 0.0275(15) 0.0538(19) 0.0086(13) 0.0115(13) 0.0157(12)
C21 0.0280(15) 0.0301(16) 0.0277(15) 0.0029(12) 0.0001(12) 0.0051(13)
C4 0.0396(17) 0.0305(16) 0.0302(16) -0.0010(12) -0.0085(13) 0.0233(14)
C12 0.0299(16) 0.0299(16) 0.059(2) 0.0010(15) 0.0153(15) 0.0105(14)
C11 0.0258(15) 0.0265(15) 0.0333(16) -0.0019(12) 0.0058(12) 0.0051(12)
C19 0.0280(15) 0.064(2) 0.0190(15) 0.0023(14) -0.0004(12) 0.0244(15)
C3 0.0405(17) 0.0264(15) 0.0277(16) 0.0083(12) -0.0060(13) 0.0131(13)
C13 0.064(2) 0.050(2) 0.0316(17) -0.0078(15) 0.0005(16) 0.0412(19)
C17 0.064(2) 0.068(2) 0.0259(17) -0.0157(16) -0.0156(16) 0.052(2)
C45 0.0351(18) 0.0441(19) 0.0418(19) -0.0055(15) -0.0138(15) 0.0119(15)
C18 0.046(2) 0.091(3) 0.0185(16) -0.0035(17) -0.0020(14) 0.047(2)
C20 0.0352(19) 0.092(3) 0.0305(18) 0.0244(19) 0.0095(15) 0.0138(19)
C22 0.125(4) 0.088(3) 0.047(2) -0.034(2) -0.031(2) 0.084(3)
C02E 0.092(3) 0.085(3) 0.057(3) 0.006(2) 0.020(2) 0.044(3)

loop_
_atom_type_symbol
_atom_type_description
_atom_type_scat_dispersion_real
_atom_type_scat_dispersion_imag
_atom_type_scat_source
C C 0.0033 0.0016 'International Tables Vol C Tables 4.2.6.8 and 6.1.1.4'
H H 0.0000 0.0000 'International Tables Vol C Tables 4.2.6.8 and 6.1.1.4'
Cl Cl 0.1484 0.1585 'International Tables Vol C Tables 4.2.6.8 and 6.1.1.4'
N N 0.0061 0.0033 'International Tables Vol C Tables 4.2.6.8 and 6.1.1.4'
P P 0.1023 0.0942 'International Tables Vol C Tables 4.2.6.8 and 6.1.1.4'

loop_
_geom_angle_atom_site_label_1
_geom_angle_atom_site_label_2
_geom_angle_atom_site_label_3
_geom_angle
C65 P2 C33 121.09(11)
C65 P2 P1 79.75(8)
C33 P2 P1 113.43(8)
C1 P1 P3 114.47(8)
C1 P1 P2 120.82(8)
P3 P1 P2 78.24(3)
C65 P3 P1 86.21(8)
C34 N4 C46 125.08(19)
C34 N4 C35 109.03(19)
C46 N4 C35 115.38(19)
C34 N3 C37 130.5(2)
C34 N3 C36 110.47(19)
C37 N3 C36 114.28(19)
C2 N1 C14 123.3(2)
C2 N1 C3 109.6(2)
C14 N1 C3 116.8(2)
C2 N2 C5 126.3(2)
C2 N2 C4 110.9(2)
C5 N2 C4 117.4(2)
C51 C50 C49 121.7(2)
C50 C51 C46 119.5(2)
C50 C51 C52 120.0(2)
C46 C51 C52 120.5(2)
C51 C46 C47 120.0(2)
C51 C46 N4 117.2(2)
C47 C46 N4 122.5(2)
C41 C42 C37 118.3(2)
C41 C42 C43 120.4(2)
C37 C42 C43 121.3(2)
C38 C37 C42 120.7(2)
C38 C37 N3 118.1(2)
C42 C37 N3 120.7(2)
C48 C49 C50 117.5(2)
C48 C49 C54 121.3(2)
C50 C49 C54 121.3(2)
C33 C34 N4 122.5(2)
C33 C34 N3 131.5(2)
N4 C34 N3 106.0(2)
C49 C48 C47 123.1(2)
C8 C9 C10 122.5(3)
C65 C66 C67 112.75(19)
C65 C66 C68 111.8(2)
C67 C66 C68 109.66(19)
C65 C66 C69 108.47(19)
C67 C66 C69 107.1(2)
C68 C66 C69 106.78(19)
C66 C67 C74 111.0(2)
C73 C72 C68 109.7(2)
C73 C72 C71 108.9(2)
C68 C72 C71 109.4(2)
C1 C2 N2 123.8(2)
C1 C2 N1 129.8(2)
N2 C2 N1 106.5(2)
C9 C10 C5 118.3(2)
C9 C10 C11 118.9(2)
C5 C10 C11 122.8(2)
C71 C70 C75 109.6(2)
C71 C70 C69 109.8(2)
C75 C70 C69 109.3(2)
C48 C47 C46 118.3(2)
C48 C47 C53 118.7(2)
C46 C47 C53 123.0(2)
C57 C55 C58 107.1(2)
C57 C55 C56 108.91(19)
C58 C55 C56 105.7(2)
C57 C55 C33 113.30(19)
C58 C55 C33 109.05(19)
C56 C55 C33 112.37(19)
C39 C38 C37 118.3(2)
C39 C38 C44 120.2(2)
C37 C38 C44 121.6(2)
C74 C73 C72 109.9(2)
C34 C33 C55 126.2(2)
C34 C33 P2 109.92(17)
C55 C33 P2 123.22(16)
C70 C75 C74 109.0(2)
C70 C71 C72 109.3(2)
C24 C23 C1 112.8(2)
C24 C23 C25 108.3(2)
C1 C23 C25 111.65(19)
C24 C23 C26 106.2(2)
C1 C23 C26 110.48(19)
C25 C23 C26 107.1(2)
C32 C27 C28 108.1(2)
C32 C27 C26 110.6(2)
C28 C27 C26 111.0(2)
C10 C5 C6 120.3(2)
C10 C5 N2 122.0(2)
C6 C5 N2 117.6(2)
C72 C68 C66 110.8(2)
C27 C26 C23 111.1(2)
C62 C61 C60 110.1(2)
C62 C61 C56 110.1(2)
C60 C61 C56 109.1(2)
C27 C32 C31 108.3(2)
C70 C69 C66 111.6(2)
C63 C57 C55 111.3(2)
C40 C41 C42 122.1(2)
C2 C1 C23 124.8(2)
C2 C1 P1 110.02(18)
C23 C1 P1 125.04(18)
C73 C74 C75 109.4(2)
C73 C74 C67 109.5(2)
C75 C74 C67 109.6(2)
C31 C24 C23 112.4(2)
C15 C14 C19 120.7(3)
C15 C14 N1 121.8(2)
C19 C14 N1 117.3(2)
C30 C29 C28 109.4(2)
C30 C29 C25 110.3(2)
C28 C29 C25 109.3(2)
C16 C15 C14 118.2(3)
C16 C15 C21 118.7(3)
C14 C15 C21 123.1(2)
C39 C40 C41 117.8(2)
C39 C40 C45 120.9(3)
C41 C40 C45 121.2(3)
C7 C6 C5 118.9(2)
C7 C6 C12 120.3(2)
C5 C6 C12 120.7(2)
C59 C58 C55 112.0(2)
C64 C63 C62 109.6(2)
C64 C63 C57 110.1(2)
C62 C63 C57 109.1(2)
C7 C8 C9 117.7(2)
C7 C8 C13 120.6(3)
C9 C8 C13 121.6(3)
C66 C65 P3 120.91(17)
C66 C65 P2 132.92(18)
P3 C65 P2 105.22(12)
C61 C60 C59 107.9(2)
C64 C59 C60 109.3(2)
C64 C59 C58 109.3(2)
C60 C59 C58 110.5(2)
C40 C39 C38 122.7(2)
C8 C7 C6 122.1(3)
C61 C56 C55 111.6(2)
N4 C35 C36 102.1(2)
C31 C30 C29 109.0(2)
C29 C28 C27 109.0(2)
C29 C25 C23 111.5(2)
N3 C36 C35 102.1(2)
C30 C31 C24 109.0(2)
C30 C31 C32 109.5(2)
C24 C31 C32 110.1(2)
C17 C16 C15 122.5(3)
C63 C62 C61 109.1(2)
C59 C64 C63 109.1(2)
N2 C4 C3 101.8(2)
C14 C19 C18 118.0(3)
C14 C19 C20 122.0(3)
C18 C19 C20 120.0(3)
N1 C3 C4 102.7(2)
C18 C17 C16 117.9(3)
C18 C17 C22 122.7(4)
C16 C17 C22 119.3(4)
C17 C18 C19 122.3(3)
Cl1 C02E Cl2 114.0(3)
Cl1 C02E Cl3 111.1(2)
Cl2 C02E Cl3 110.5(3)

loop_
_geom_bond_atom_site_label_1
_geom_bond_atom_site_label_2
_geom_bond_distance
P2 C65 1.819(2)
P2 C33 1.848(2)
P2 P1 2.3010(9)
P1 C1 1.843(2)
P1 P3 2.1540(9)
P3 C65 1.721(2)
Cl3 C02E 1.783(5)
Cl1 C02E 1.686(5)
Cl2 C02E 1.731(4)
N4 C34 1.407(3)
N4 C46 1.437(3)
N4 C35 1.468(3)
N3 C34 1.408(3)
N3 C37 1.433(3)
N3 C36 1.475(3)
N1 C2 1.409(3)
N1 C14 1.440(3)
N1 C3 1.473(4)
N2 C2 1.400(3)
N2 C5 1.435(3)
N2 C4 1.462(3)
C50 C51 1.390(3)
C50 C49 1.394(4)
C51 C46 1.400(3)
C51 C52 1.502(3)
C46 C47 1.406(3)
C42 C41 1.395(4)
C42 C37 1.399(3)
C42 C43 1.498(3)
C37 C38 1.399(3)
C49 C48 1.384(4)
C49 C54 1.502(4)
C34 C33 1.392(3)
C48 C47 1.390(3)
C9 C8 1.386(4)
C9 C10 1.392(4)
C66 C65 1.526(3)
C66 C67 1.531(3)
C66 C68 1.550(3)
C66 C69 1.550(3)
C67 C74 1.537(3)
C72 C73 1.531(4)
C72 C68 1.534(4)
C72 C71 1.537(4)
C2 C1 1.383(3)
C10 C5 1.398(4)
C10 C11 1.505(4)
C70 C71 1.524(4)
C70 C75 1.527(4)
C70 C69 1.530(3)
C47 C53 1.499(3)
C55 C57 1.538(3)
C55 C58 1.540(3)
C55 C56 1.544(3)
C55 C33 1.552(3)
C38 C39 1.390(4)
C38 C44 1.515(4)
C73 C74 1.527(4)
C75 C74 1.532(4)
C23 C24 1.537(3)
C23 C1 1.542(3)
C23 C25 1.546(3)
C23 C26 1.551(3)
C27 C32 1.527(4)
C27 C28 1.533(4)
C27 C26 1.537(4)
C5 C6 1.402(4)
C61 C62 1.528(4)
C61 C60 1.531(4)
C61 C56 1.532(3)
C32 C31 1.539(4)
C57 C63 1.537(3)
C41 C40 1.389(4)
C24 C31 1.534(4)
C14 C15 1.397(4)
C14 C19 1.401(4)
C29 C30 1.527(4)
C29 C28 1.528(4)
C29 C25 1.536(4)
C15 C16 1.392(4)
C15 C21 1.496(4)
C40 C39 1.376(4)
C40 C45 1.515(4)
C6 C7 1.386(4)
C6 C12 1.508(4)
C58 C59 1.532(3)
C63 C64 1.525(4)
C63 C62 1.525(4)
C8 C7 1.383(4)
C8 C13 1.511(4)
C60 C59 1.531(4)
C59 C64 1.524(4)
C35 C36 1.505(4)
C30 C31 1.526(4)
C16 C17 1.389(5)
C4 C3 1.516(4)
C19 C18 1.408(5)
C19 C20 1.498(5)
C17 C18 1.371(5)
C17 C22 1.514(5)
